data_4340789
loop_
_publ_author_name
'Cheng, Ru-Jen'
'Chen, Yu-Hsuan'
'Chen, Ching-Chin'
'Lee, Gene-Hsiang'
'Peng, Shie-Ming'
'Chen, Peter Ping-Yu'

_publ_section_title
;
 Dual-Channel-Mediated Spin Coupling for One-Electron-Oxidized
 Cobalt(II)-Saddled Porphyrin.
;
_journal_issue 17
_journal_name_full 'Inorganic chemistry'
_journal_page_first 8848
_journal_page_last 8850
_journal_paper_doi 10.1021/ic501120k
_journal_volume 53
_journal_year 2014
_chemical_formula_moiety 'C60 H60 Br Co N4'
_chemical_formula_sum 'C60 H60 Br Co N4'
_chemical_formula_weight 975.96
_space_group_IT_number 14
_symmetry_cell_setting monoclinic
_symmetry_Int_Tables_number 14
_symmetry_space_group_name_Hall '-P 2ybc'
_symmetry_space_group_name_H-M 'P 1 21/c 1'
_atom_sites_solution_hydrogens geom
_atom_sites_solution_primary direct
_atom_sites_solution_secondary difmap
_audit_creation_method SHELXL-97
_cell_angle_alpha 90.00
_cell_angle_beta 98.430(5)
_cell_angle_gamma 90.00
_cell_formula_units_Z 4
_cell_length_a 16.4594(9)
_cell_length_b 20.4361(12)
_cell_length_c 14.9784(8)
_cell_measurement_reflns_used 4273
_cell_measurement_temperature 110(2)
_cell_measurement_theta_max 29.2053
_cell_measurement_theta_min 2.8109
_cell_volume 4983.8(5)
_computing_cell_refinement
; 
CrysAlis RED, Oxford Diffraction Ltd., 
Version 1.171.32.29 (release 10-06-2008 CrysAlis171 .NET) 
(compiled Jun 10 2008,16:49:55) 
;
_computing_data_collection
; 
CrysAlis CCD, Oxford Diffraction Ltd., 
Version 1.171.32.29 (release 10-06-2008 CrysAlis171 .NET) 
(compiled Jun 10 2008,16:49:55) 
;
_computing_data_reduction
; 
CrysAlis RED, Oxford Diffraction Ltd., 
Version 1.171.32.29 (release 10-06-2008 CrysAlis171 .NET) 
(compiled Jun 10 2008,16:49:55) 
;
_computing_molecular_graphics 'Bruker SHELXTL'
_computing_publication_material 'Bruker SHELXTL'
_computing_structure_refinement 'SHELXL-97 (Sheldrick, 1997)'
_computing_structure_solution 'SHELXS-97 (Sheldrick, 1990)'
_diffrn_ambient_temperature 110(2)
_diffrn_measured_fraction_theta_full 0.999
_diffrn_measured_fraction_theta_max 0.847
_diffrn_measurement_device_type 'CCD detector'
_diffrn_measurement_method '\w scans'
_diffrn_radiation_monochromator graphite
_diffrn_radiation_probe x-ray
_diffrn_radiation_type MoK\a
_diffrn_radiation_wavelength 0.71073
_diffrn_reflns_av_R_equivalents 0.0695
_diffrn_reflns_av_sigmaI/netI 0.1311
_diffrn_reflns_limit_h_max 21
_diffrn_reflns_limit_h_min -20
_diffrn_reflns_limit_k_max 27
_diffrn_reflns_limit_k_min -28
_diffrn_reflns_limit_l_max 18
_diffrn_reflns_limit_l_min -19
_diffrn_reflns_number 24383
_diffrn_reflns_theta_full 26.00
_diffrn_reflns_theta_max 29.27
_diffrn_reflns_theta_min 2.82
_diffrn_source 'fine-focus sealed tube'
_exptl_absorpt_coefficient_mu 1.189
_exptl_absorpt_correction_T_max 1.00000
_exptl_absorpt_correction_T_min 0.67425
_exptl_absorpt_correction_type multi-scan
_exptl_absorpt_process_details
;
CrysAlisPro, Agilent Technologies,
Version 1.171.35.19 (release 27-10-2011 CrysAlis171 .NET)
(compiled Oct 27 2011,15:02:11)
Empirical absorption correction using spherical harmonics,
 implemented in SCALE3 ABSPACK scaling algorithm.
;
_exptl_crystal_colour blue
_exptl_crystal_density_diffrn 1.301
_exptl_crystal_density_method 'not measured'
_exptl_crystal_description parallelepiped
_exptl_crystal_F_000 2040
_exptl_crystal_size_max 0.62
_exptl_crystal_size_mid 0.24
_exptl_crystal_size_min 0.16
_refine_diff_density_max 1.376
_refine_diff_density_min -1.591
_refine_diff_density_rms 0.145
_refine_ls_extinction_method none
_refine_ls_goodness_of_fit_ref 1.037
_refine_ls_hydrogen_treatment constr
_refine_ls_matrix_type full
_refine_ls_number_parameters 603
_refine_ls_number_reflns 11511
_refine_ls_number_restraints 0
_refine_ls_restrained_S_all 1.037
_refine_ls_R_factor_all 0.1794
_refine_ls_R_factor_gt 0.0960
_refine_ls_shift/su_max 0.002
_refine_ls_shift/su_mean 0.000
_refine_ls_structure_factor_coef Fsqd
_refine_ls_weighting_details 'calc w=1/[\s^2^(Fo^2^)+(0.0852P)^2^+46.8131P] where P=(Fo^2^+2Fc^2^)/3'
_refine_ls_weighting_scheme calc
_refine_ls_wR_factor_gt 0.2150
_refine_ls_wR_factor_ref 0.2735
_reflns_number_gt 6379
_reflns_number_total 11511
_reflns_threshold_expression >2sigma(I)
_cod_data_source_file ic501120k_si_003.cif
_cod_data_source_block cooetppbr
_cod_depositor_comments 'Adding full bibliography for 4340787--4340790.cif.'
_cod_original_sg_symbol_H-M 'P 21/c'
_cod_database_code 4340789

loop_
_symmetry_equiv_pos_as_xyz
'x, y, z'
'-x, y+1/2, -z+1/2'
'-x, -y, -z'
'x, -y-1/2, z-1/2'

loop_
_atom_site_label
_atom_site_type_symbol
_atom_site_fract_x
_atom_site_fract_y
_atom_site_fract_z
_atom_site_U_iso_or_equiv
_atom_site_adp_type
_atom_site_occupancy
_atom_site_symmetry_multiplicity
_atom_site_calc_flag
_atom_site_refinement_flags
_atom_site_disorder_assembly
_atom_site_disorder_group
Co Co 0.23248(5) 0.38979(4) 0.60261(5) 0.0147(2) Uani 1 1 d . . .
Br Br 0.22106(6) 0.49645(4) 0.54659(6) 0.0385(2) Uani 1 1 d . . .
N1 N 0.1428(3) 0.3843(3) 0.6720(3) 0.0154(11) Uani 1 1 d . . .
N2 N 0.3038(3) 0.4223(3) 0.7080(3) 0.0150(11) Uani 1 1 d . . .
N3 N 0.3269(3) 0.3636(3) 0.5493(3) 0.0152(11) Uani 1 1 d . . .
N4 N 0.1614(3) 0.3571(3) 0.4980(3) 0.0169(12) Uani 1 1 d . . .
C1 C 0.0667(4) 0.3538(3) 0.6463(4) 0.0187(14) Uani 1 1 d . . .
C2 C 0.0291(4) 0.3398(3) 0.7272(4) 0.0191(14) Uani 1 1 d . . .
C3 C 0.0784(4) 0.3684(3) 0.7982(4) 0.0176(13) Uani 1 1 d . . .
C4 C 0.1455(4) 0.3994(3) 0.7628(4) 0.0149(13) Uani 1 1 d . . .
C5 C 0.2028(4) 0.4438(3) 0.8070(4) 0.0154(13) Uani 1 1 d . . .
C6 C 0.2746(4) 0.4607(3) 0.7731(4) 0.0170(13) Uani 1 1 d . . .
C7 C 0.3336(4) 0.5114(3) 0.8031(4) 0.0195(14) Uani 1 1 d . A .
C8 C 0.3999(4) 0.5021(3) 0.7593(4) 0.0176(13) Uani 1 1 d . . .
C9 C 0.3827(4) 0.4439(3) 0.7052(4) 0.0169(13) Uani 1 1 d . . .
C10 C 0.4361(4) 0.4072(3) 0.6589(4) 0.0155(13) Uani 1 1 d . . .
C11 C 0.4075(4) 0.3625(3) 0.5903(4) 0.0175(14) Uani 1 1 d . . .
C12 C 0.4556(4) 0.3194(3) 0.5420(4) 0.0198(14) Uani 1 1 d . . .
C13 C 0.4059(4) 0.3021(3) 0.4638(4) 0.0183(14) Uani 1 1 d . . .
C14 C 0.3270(4) 0.3335(3) 0.4664(4) 0.0167(13) Uani 1 1 d . . .
C15 C 0.2610(4) 0.3408(3) 0.3957(4) 0.0170(13) Uani 1 1 d . . .
C16 C 0.1834(4) 0.3597(3) 0.4114(4) 0.0179(14) Uani 1 1 d . . .
C17 C 0.1125(4) 0.3756(3) 0.3457(4) 0.0202(14) Uani 1 1 d . . .
C18 C 0.0462(4) 0.3753(4) 0.3907(4) 0.0244(16) Uani 1 1 d . B .
C19 C 0.0774(4) 0.3609(3) 0.4860(4) 0.0198(14) Uani 1 1 d . . .
C20 C 0.0328(4) 0.3481(3) 0.5564(4) 0.0192(14) Uani 1 1 d . . .
C21 C -0.0435(4) 0.2963(4) 0.7367(5) 0.0233(15) Uani 1 1 d . . .
H21A H -0.0266 0.2636 0.7846 0.028 Uiso 1 1 calc R . .
H21B H -0.0595 0.2723 0.6794 0.028 Uiso 1 1 calc R . .
C22 C -0.1188(5) 0.3337(4) 0.7600(5) 0.0350(19) Uani 1 1 d . . .
H22A H -0.1634 0.3027 0.7648 0.053 Uiso 1 1 calc R . .
H22B H -0.1368 0.3656 0.7124 0.053 Uiso 1 1 calc R . .
H22C H -0.1041 0.3565 0.8177 0.053 Uiso 1 1 calc R . .
C23 C 0.0689(4) 0.3585(3) 0.8961(4) 0.0193(14) Uani 1 1 d . . .
H23A H 0.0121 0.3444 0.9003 0.023 Uiso 1 1 calc R . .
H23B H 0.0790 0.4004 0.9290 0.023 Uiso 1 1 calc R . .
C24 C 0.1292(5) 0.3070(4) 0.9394(4) 0.0239(16) Uani 1 1 d . . .
H24A H 0.1221 0.3012 1.0028 0.036 Uiso 1 1 calc R . .
H24B H 0.1855 0.3213 0.9360 0.036 Uiso 1 1 calc R . .
H24C H 0.1187 0.2654 0.9073 0.036 Uiso 1 1 calc R . .
C25 C 0.1842(4) 0.4733(3) 0.8934(4) 0.0190(14) Uani 1 1 d . . .
C26 C 0.1174(4) 0.5164(3) 0.8927(5) 0.0214(14) Uani 1 1 d . . .
H26A H 0.0857 0.5292 0.8373 0.026 Uiso 1 1 calc R . .
C27 C 0.0986(5) 0.5398(4) 0.9739(5) 0.0297(17) Uani 1 1 d . . .
H27A H 0.0533 0.5686 0.9736 0.036 Uiso 1 1 calc R . .
C28 C 0.1441(5) 0.5224(4) 1.0552(5) 0.0341(19) Uani 1 1 d . . .
H28A H 0.1296 0.5384 1.1103 0.041 Uiso 1 1 calc R . .
C29 C 0.2102(5) 0.4816(4) 1.0557(5) 0.0308(18) Uani 1 1 d . . .
H29A H 0.2420 0.4698 1.1115 0.037 Uiso 1 1 calc R . .
C30 C 0.2310(4) 0.4575(3) 0.9757(4) 0.0214(15) Uani 1 1 d . . .
H30A H 0.2777 0.4299 0.9770 0.026 Uiso 1 1 calc R . .
C31 C 0.3193(5) 0.5719(4) 0.8584(6) 0.0338(19) Uani 1 1 d . . .
C32 C 0.2572(9) 0.6207(6) 0.7979(9) 0.038(3) Uani 0.638(13) 1 d P A 1
H32A H 0.2323 0.5980 0.7430 0.057 Uiso 0.638(13) 1 calc PR A 1
H32B H 0.2875 0.6591 0.7815 0.057 Uiso 0.638(13) 1 calc PR A 1
H32C H 0.2140 0.6347 0.8324 0.057 Uiso 0.638(13) 1 calc PR A 1
C32' C 0.3819(16) 0.5678(11) 0.9561(15) 0.038(3) Uani 0.362(13) 1 d P A 2
H32D H 0.4067 0.5242 0.9630 0.057 Uiso 0.362(13) 1 calc PR A 2
H32E H 0.3507 0.5761 1.0058 0.057 Uiso 0.362(13) 1 calc PR A 2
H32F H 0.4253 0.6008 0.9570 0.057 Uiso 0.362(13) 1 calc PR A 2
C33 C 0.4670(4) 0.5506(4) 0.7542(5) 0.0255(16) Uani 1 1 d . . .
H33A H 0.5200 0.5273 0.7558 0.031 Uiso 1 1 calc R . .
H33B H 0.4716 0.5802 0.8071 0.031 Uiso 1 1 calc R . .
C34 C 0.4493(5) 0.5910(4) 0.6670(6) 0.038(2) Uani 1 1 d . . .
H34A H 0.4939 0.6225 0.6646 0.057 Uiso 1 1 calc R . .
H34B H 0.3974 0.6146 0.6660 0.057 Uiso 1 1 calc R . .
H34C H 0.4455 0.5618 0.6147 0.057 Uiso 1 1 calc R . .
C35 C 0.5257(4) 0.4205(4) 0.6793(4) 0.0214(15) Uani 1 1 d . . .
C36 C 0.5700(5) 0.4040(4) 0.7639(5) 0.0319(18) Uani 1 1 d . . .
H36A H 0.5426 0.3841 0.8083 0.038 Uiso 1 1 calc R . .
C37 C 0.6534(5) 0.4168(5) 0.7828(6) 0.042(2) Uani 1 1 d . . .
H37A H 0.6833 0.4048 0.8395 0.051 Uiso 1 1 calc R . .
C38 C 0.6932(5) 0.4473(5) 0.7183(7) 0.046(2) Uani 1 1 d . . .
H38A H 0.7504 0.4559 0.7313 0.055 Uiso 1 1 calc R . .
C39 C 0.6508(5) 0.4650(5) 0.6367(6) 0.037(2) Uani 1 1 d . . .
H39A H 0.6781 0.4870 0.5937 0.045 Uiso 1 1 calc R . .
C40 C 0.5680(5) 0.4508(4) 0.6167(5) 0.0273(16) Uani 1 1 d . . .
H40A H 0.5393 0.4619 0.5590 0.033 Uiso 1 1 calc R . .
C41 C 0.5394(4) 0.2920(4) 0.5746(5) 0.0256(16) Uani 1 1 d . . .
H41A H 0.5775 0.3283 0.5948 0.031 Uiso 1 1 calc R . .
H41B H 0.5602 0.2695 0.5240 0.031 Uiso 1 1 calc R . .
C42 C 0.5384(5) 0.2439(5) 0.6520(7) 0.050(3) Uani 1 1 d . . .
H42A H 0.5941 0.2274 0.6714 0.074 Uiso 1 1 calc R . .
H42B H 0.5019 0.2073 0.6319 0.074 Uiso 1 1 calc R . .
H42C H 0.5186 0.2662 0.7027 0.074 Uiso 1 1 calc R . .
C43 C 0.4271(4) 0.2531(3) 0.3939(4) 0.0218(15) Uani 1 1 d . . .
H43A H 0.4088 0.2709 0.3328 0.026 Uiso 1 1 calc R . .
H43B H 0.4875 0.2479 0.4011 0.026 Uiso 1 1 calc R . .
C44 C 0.3884(5) 0.1863(4) 0.4012(5) 0.0285(17) Uani 1 1 d . . .
H44A H 0.4048 0.1572 0.3550 0.043 Uiso 1 1 calc R . .
H44B H 0.3285 0.1906 0.3921 0.043 Uiso 1 1 calc R . .
H44C H 0.4069 0.1679 0.4611 0.043 Uiso 1 1 calc R . .
C45 C 0.2763(4) 0.3284(3) 0.3017(4) 0.0186(14) Uani 1 1 d . . .
C46 C 0.3298(4) 0.3696(3) 0.2632(4) 0.0206(14) Uani 1 1 d . . .
H46A H 0.3557 0.4053 0.2967 0.025 Uiso 1 1 calc R . .
C47 C 0.3446(4) 0.3579(4) 0.1762(4) 0.0221(15) Uani 1 1 d . . .
H47A H 0.3820 0.3851 0.1507 0.026 Uiso 1 1 calc R . .
C48 C 0.3054(4) 0.3070(4) 0.1254(4) 0.0240(16) Uani 1 1 d . . .
H48A H 0.3157 0.2996 0.0655 0.029 Uiso 1 1 calc R . .
C49 C 0.2515(4) 0.2673(3) 0.1630(4) 0.0210(14) Uani 1 1 d . . .
H49A H 0.2243 0.2327 0.1284 0.025 Uiso 1 1 calc R . .
C50 C 0.2368(4) 0.2776(4) 0.2510(4) 0.0210(14) Uani 1 1 d . . .
H50A H 0.1998 0.2500 0.2764 0.025 Uiso 1 1 calc R . .
C51 C 0.1105(5) 0.3987(4) 0.2499(4) 0.0287(17) Uani 1 1 d . . .
H51A H 0.1678 0.4047 0.2387 0.034 Uiso 1 1 calc R . .
H51B H 0.0837 0.4422 0.2442 0.034 Uiso 1 1 calc R . .
C52 C 0.0661(5) 0.3540(5) 0.1751(5) 0.046(2) Uani 1 1 d . . .
H52A H 0.0683 0.3739 0.1160 0.069 Uiso 1 1 calc R . .
H52B H 0.0086 0.3485 0.1840 0.069 Uiso 1 1 calc R . .
H52C H 0.0931 0.3112 0.1780 0.069 Uiso 1 1 calc R . .
C53 C -0.0384(5) 0.3996(5) 0.3547(5) 0.038(2) Uani 1 1 d . . .
C54 C -0.0437(8) 0.4689(7) 0.3667(8) 0.045(3) Uani 0.721(14) 1 d P B 1
H54A H -0.0992 0.4838 0.3428 0.068 Uiso 0.721(14) 1 calc PR B 1
H54B H -0.0038 0.4908 0.3344 0.068 Uiso 0.721(14) 1 calc PR B 1
H54C H -0.0318 0.4794 0.4311 0.068 Uiso 0.721(14) 1 calc PR B 1
C54' C -0.106(2) 0.3676(17) 0.317(2) 0.045(3) Uani 0.279(14) 1 d P B 2
H54D H -0.1514 0.3989 0.3015 0.068 Uiso 0.279(14) 1 calc PR B 2
H54E H -0.1219 0.3351 0.3592 0.068 Uiso 0.279(14) 1 calc PR B 2
H54F H -0.0953 0.3455 0.2617 0.068 Uiso 0.279(14) 1 calc PR B 2
C55 C -0.0543(5) 0.3248(4) 0.5338(4) 0.0238(16) Uani 1 1 d . . .
C56 C -0.0695(5) 0.2605(4) 0.5025(5) 0.0304(17) Uani 1 1 d . . .
H56A H -0.0248 0.2329 0.4943 0.037 Uiso 1 1 calc R . .
C57 C -0.1487(5) 0.2372(5) 0.4835(6) 0.043(2) Uani 1 1 d . . .
H57A H -0.1580 0.1934 0.4636 0.052 Uiso 1 1 calc R . .
C58 C -0.2143(5) 0.2768(5) 0.4931(6) 0.042(2) Uani 1 1 d . . .
H58A H -0.2687 0.2605 0.4790 0.051 Uiso 1 1 calc R . .
C59 C -0.2008(5) 0.3410(4) 0.5236(5) 0.0328(18) Uani 1 1 d . . .
H59A H -0.2460 0.3685 0.5307 0.039 Uiso 1 1 calc R . .
C60 C -0.1204(5) 0.3644(4) 0.5436(5) 0.0299(17) Uani 1 1 d . . .
H60A H -0.1111 0.4081 0.5643 0.036 Uiso 1 1 calc R . .

loop_
_atom_site_aniso_label
_atom_site_aniso_U_11
_atom_site_aniso_U_22
_atom_site_aniso_U_33
_atom_site_aniso_U_23
_atom_site_aniso_U_13
_atom_site_aniso_U_12
Co 0.0185(4) 0.0173(4) 0.0084(4) -0.0003(3) 0.0022(3) 0.0007(4)
Br 0.0456(5) 0.0351(5) 0.0343(4) 0.0050(4) 0.0043(4) 0.0015(4)
N1 0.017(3) 0.017(3) 0.011(2) 0.000(2) -0.001(2) 0.002(2)
N2 0.021(3) 0.014(3) 0.011(2) 0.000(2) 0.003(2) 0.000(2)
N3 0.024(3) 0.013(3) 0.007(2) -0.001(2) -0.002(2) -0.004(2)
N4 0.019(3) 0.022(3) 0.009(2) 0.002(2) 0.001(2) -0.001(2)
C1 0.021(3) 0.018(3) 0.017(3) -0.001(3) 0.004(3) 0.005(3)
C2 0.019(3) 0.022(4) 0.016(3) 0.000(3) 0.002(3) 0.001(3)
C3 0.018(3) 0.016(3) 0.019(3) 0.001(3) 0.004(3) 0.002(3)
C4 0.015(3) 0.019(3) 0.011(3) 0.003(2) 0.001(2) 0.004(3)
C5 0.017(3) 0.017(3) 0.011(3) -0.002(2) -0.001(2) 0.000(3)
C6 0.020(3) 0.017(3) 0.013(3) -0.002(2) 0.001(3) 0.002(3)
C7 0.020(3) 0.021(4) 0.018(3) -0.004(3) 0.004(3) -0.006(3)
C8 0.020(3) 0.019(3) 0.015(3) -0.003(3) 0.004(2) -0.005(3)
C9 0.020(3) 0.021(3) 0.009(3) -0.001(2) 0.000(2) -0.004(3)
C10 0.022(3) 0.015(3) 0.009(3) -0.001(2) 0.001(2) -0.005(3)
C11 0.026(4) 0.012(3) 0.014(3) 0.004(2) 0.004(3) 0.001(3)
C12 0.024(4) 0.023(4) 0.013(3) -0.002(3) 0.005(3) 0.000(3)
C13 0.028(4) 0.015(3) 0.015(3) 0.000(2) 0.013(3) -0.001(3)
C14 0.023(3) 0.018(3) 0.010(3) 0.000(2) 0.006(3) -0.003(3)
C15 0.021(3) 0.019(3) 0.010(3) 0.000(3) 0.002(2) -0.002(3)
C16 0.022(3) 0.017(3) 0.015(3) -0.002(3) 0.002(3) -0.005(3)
C17 0.027(4) 0.023(4) 0.010(3) 0.004(3) -0.002(3) 0.002(3)
C18 0.025(4) 0.030(4) 0.015(3) 0.000(3) -0.007(3) -0.004(3)
C19 0.021(3) 0.026(4) 0.011(3) -0.002(3) -0.003(3) 0.002(3)
C20 0.021(3) 0.017(3) 0.019(3) -0.003(3) -0.001(3) -0.002(3)
C21 0.022(4) 0.027(4) 0.021(3) 0.000(3) 0.002(3) -0.005(3)
C22 0.030(4) 0.047(5) 0.029(4) -0.003(4) 0.006(3) 0.000(4)
C23 0.023(4) 0.019(3) 0.016(3) -0.002(3) 0.004(3) -0.003(3)
C24 0.034(4) 0.027(4) 0.012(3) 0.000(3) 0.008(3) -0.002(3)
C25 0.026(4) 0.018(3) 0.014(3) -0.006(3) 0.006(3) -0.006(3)
C26 0.024(4) 0.019(3) 0.021(3) -0.001(3) 0.003(3) 0.000(3)
C27 0.031(4) 0.030(4) 0.031(4) -0.006(3) 0.012(3) 0.004(3)
C28 0.048(5) 0.039(5) 0.018(4) -0.012(3) 0.013(3) -0.003(4)
C29 0.044(5) 0.032(4) 0.015(3) -0.006(3) 0.001(3) -0.003(4)
C30 0.023(4) 0.022(4) 0.020(3) -0.001(3) 0.003(3) -0.002(3)
C31 0.040(5) 0.024(4) 0.040(4) -0.017(3) 0.016(4) -0.005(4)
C32 0.053(7) 0.031(6) 0.032(6) -0.007(5) 0.016(5) -0.005(6)
C32' 0.053(7) 0.031(6) 0.032(6) -0.007(5) 0.016(5) -0.005(6)
C33 0.022(4) 0.024(4) 0.032(4) -0.007(3) 0.011(3) -0.008(3)
C34 0.037(5) 0.032(4) 0.047(5) 0.001(4) 0.015(4) -0.006(4)
C35 0.021(3) 0.025(4) 0.020(3) -0.009(3) 0.008(3) -0.002(3)
C36 0.030(4) 0.042(5) 0.023(4) -0.001(3) 0.001(3) 0.000(4)
C37 0.027(4) 0.058(6) 0.038(5) -0.007(4) -0.009(4) 0.008(4)
C38 0.021(4) 0.043(5) 0.077(7) -0.032(5) 0.019(4) -0.008(4)
C39 0.028(4) 0.053(6) 0.034(4) -0.015(4) 0.015(4) -0.020(4)
C40 0.026(4) 0.031(4) 0.026(4) -0.010(3) 0.008(3) -0.004(3)
C41 0.024(4) 0.025(4) 0.027(4) -0.007(3) 0.001(3) 0.006(3)
C42 0.026(4) 0.045(6) 0.075(7) 0.026(5) 0.001(4) 0.005(4)
C43 0.029(4) 0.020(3) 0.019(3) -0.007(3) 0.011(3) 0.004(3)
C44 0.040(5) 0.021(4) 0.028(4) -0.007(3) 0.018(3) 0.000(3)
C45 0.019(3) 0.025(4) 0.010(3) -0.002(3) -0.002(2) 0.002(3)
C46 0.023(4) 0.021(3) 0.016(3) 0.000(3) -0.003(3) -0.004(3)
C47 0.026(4) 0.030(4) 0.011(3) 0.006(3) 0.006(3) -0.008(3)
C48 0.030(4) 0.033(4) 0.011(3) 0.001(3) 0.009(3) -0.001(3)
C49 0.028(4) 0.023(4) 0.013(3) -0.004(3) 0.004(3) -0.002(3)
C50 0.025(4) 0.026(4) 0.011(3) -0.001(3) 0.002(3) -0.005(3)
C51 0.028(4) 0.042(5) 0.015(3) 0.005(3) 0.002(3) -0.002(4)
C52 0.035(5) 0.086(8) 0.016(4) 0.004(4) -0.001(3) 0.000(5)
C53 0.030(4) 0.056(6) 0.026(4) 0.010(4) -0.004(3) 0.003(4)
C54 0.050(7) 0.053(8) 0.030(6) 0.001(5) -0.002(5) 0.023(6)
C54' 0.050(7) 0.053(8) 0.030(6) 0.001(5) -0.002(5) 0.023(6)
C55 0.030(4) 0.030(4) 0.011(3) -0.004(3) 0.001(3) -0.002(3)
C56 0.024(4) 0.032(4) 0.035(4) -0.009(3) 0.004(3) -0.003(3)
C57 0.031(5) 0.054(6) 0.046(5) -0.024(4) 0.009(4) -0.011(4)
C58 0.023(4) 0.055(6) 0.050(5) -0.005(5) 0.010(4) -0.009(4)
C59 0.022(4) 0.044(5) 0.032(4) 0.009(4) 0.004(3) 0.005(4)
C60 0.030(4) 0.029(4) 0.029(4) 0.003(3) -0.003(3) 0.008(3)

loop_
_atom_type_symbol
_atom_type_description
_atom_type_scat_dispersion_real
_atom_type_scat_dispersion_imag
_atom_type_scat_source
C C 0.0033 0.0016 'International Tables Vol C Tables 4.2.6.8 and 6.1.1.4'
H H 0.0000 0.0000 'International Tables Vol C Tables 4.2.6.8 and 6.1.1.4'
N N 0.0061 0.0033 'International Tables Vol C Tables 4.2.6.8 and 6.1.1.4'
Co Co 0.3494 0.9721 'International Tables Vol C Tables 4.2.6.8 and 6.1.1.4'
Br Br -0.2901 2.4595 'International Tables Vol C Tables 4.2.6.8 and 6.1.1.4'

loop_
_geom_angle_atom_site_label_1
_geom_angle_atom_site_label_2
_geom_angle_atom_site_label_3
_geom_angle
N3 Co N1 159.3(2)
N3 Co N4 89.8(2)
N1 Co N4 89.8(2)
N3 Co N2 90.2(2)
N1 Co N2 90.1(2)
N4 Co N2 179.8(3)
N3 Co Br 97.94(16)
N1 Co Br 102.73(16)
N4 Co Br 91.36(17)
N2 Co Br 88.82(16)
C4 N1 C1 105.5(5)
C4 N1 Co 126.6(4)
C1 N1 Co 127.0(4)
C6 N2 C9 105.4(5)
C6 N2 Co 122.3(4)
C9 N2 Co 123.0(4)
C14 N3 C11 105.3(5)
C14 N3 Co 127.1(4)
C11 N3 Co 127.1(4)
C16 N4 C19 105.6(5)
C16 N4 Co 122.1(4)
C19 N4 Co 124.5(4)
C20 C1 N1 121.4(6)
C20 C1 C2 129.0(6)
N1 C1 C2 109.1(5)
C3 C2 C1 106.6(6)
C3 C2 C21 124.3(6)
C1 C2 C21 128.8(6)
C2 C3 C4 107.5(6)
C2 C3 C23 124.3(6)
C4 C3 C23 127.6(6)
N1 C4 C5 122.0(6)
N1 C4 C3 110.2(5)
C5 C4 C3 127.5(6)
C4 C5 C6 122.3(6)
C4 C5 C25 117.4(6)
C6 C5 C25 120.3(6)
N2 C6 C5 120.8(6)
N2 C6 C7 109.7(6)
C5 C6 C7 129.0(6)
C8 C7 C6 107.4(6)
C8 C7 C31 124.8(6)
C6 C7 C31 126.9(6)
C7 C8 C9 106.2(6)
C7 C8 C33 125.5(6)
C9 C8 C33 127.1(6)
N2 C9 C10 120.2(6)
N2 C9 C8 110.7(6)
C10 C9 C8 128.9(6)
C11 C10 C9 122.6(6)
C11 C10 C35 119.0(6)
C9 C10 C35 118.2(5)
C10 C11 N3 120.8(6)
C10 C11 C12 127.8(6)
N3 C11 C12 110.4(6)
C13 C12 C11 106.4(6)
C13 C12 C41 125.8(6)
C11 C12 C41 127.4(6)
C12 C13 C14 106.6(6)
C12 C13 C43 125.9(6)
C14 C13 C43 127.2(6)
N3 C14 C15 121.6(6)
N3 C14 C13 109.9(5)
C15 C14 C13 128.3(6)
C16 C15 C14 122.0(6)
C16 C15 C45 119.7(6)
C14 C15 C45 118.3(6)
N4 C16 C15 121.1(6)
N4 C16 C17 110.2(6)
C15 C16 C17 128.1(6)
C18 C17 C16 106.7(6)
C18 C17 C51 124.4(6)
C16 C17 C51 128.3(6)
C17 C18 C19 106.8(6)
C17 C18 C53 126.0(6)
C19 C18 C53 125.9(7)
N4 C19 C20 121.5(6)
N4 C19 C18 109.9(6)
C20 C19 C18 128.5(6)
C1 C20 C19 122.5(6)
C1 C20 C55 118.7(6)
C19 C20 C55 118.7(6)
C2 C21 C22 113.8(6)
C2 C21 H21A 108.8
C22 C21 H21A 108.8
C2 C21 H21B 108.8
C22 C21 H21B 108.8
H21A C21 H21B 107.7
C21 C22 H22A 109.5
C21 C22 H22B 109.5
H22A C22 H22B 109.5
C21 C22 H22C 109.5
H22A C22 H22C 109.5
H22B C22 H22C 109.5
C3 C23 C24 110.6(5)
C3 C23 H23A 109.5
C24 C23 H23A 109.5
C3 C23 H23B 109.5
C24 C23 H23B 109.5
H23A C23 H23B 108.1
C23 C24 H24A 109.5
C23 C24 H24B 109.5
H24A C24 H24B 109.5
C23 C24 H24C 109.5
H24A C24 H24C 109.5
H24B C24 H24C 109.5
C30 C25 C26 118.8(6)
C30 C25 C5 120.9(6)
C26 C25 C5 120.2(6)
C27 C26 C25 119.0(6)
C27 C26 H26A 120.5
C25 C26 H26A 120.5
C26 C27 C28 121.7(7)
C26 C27 H27A 119.2
C28 C27 H27A 119.2
C29 C28 C27 119.3(7)
C29 C28 H28A 120.4
C27 C28 H28A 120.4
C28 C29 C30 120.6(7)
C28 C29 H29A 119.7
C30 C29 H29A 119.7
C25 C30 C29 120.5(7)
C25 C30 H30A 119.7
C29 C30 H30A 119.7
C7 C31 C32 109.4(7)
C7 C31 C32' 108.2(10)
C32 C31 C32' 141.9(11)
C31 C32 H32A 109.5
C31 C32 H32B 109.5
H32A C32 H32B 109.5
C31 C32 H32C 109.5
H32A C32 H32C 109.5
H32B C32 H32C 109.5
C31 C32' H32D 109.5
C31 C32' H32E 109.5
H32D C32' H32E 109.5
C31 C32' H32F 109.5
H32D C32' H32F 109.5
H32E C32' H32F 109.5
C8 C33 C34 110.5(6)
C8 C33 H33A 109.5
C34 C33 H33A 109.5
C8 C33 H33B 109.5
C34 C33 H33B 109.5
H33A C33 H33B 108.1
C33 C34 H34A 109.5
C33 C34 H34B 109.5
H34A C34 H34B 109.5
C33 C34 H34C 109.5
H34A C34 H34C 109.5
H34B C34 H34C 109.5
C40 C35 C36 118.0(7)
C40 C35 C10 121.5(6)
C36 C35 C10 120.5(6)
C37 C36 C35 120.4(8)
C37 C36 H36A 119.8
C35 C36 H36A 119.8
C36 C37 C38 119.7(8)
C36 C37 H37A 120.1
C38 C37 H37A 120.1
C39 C38 C37 120.7(8)
C39 C38 H38A 119.7
C37 C38 H38A 119.7
C40 C39 C38 119.7(8)
C40 C39 H39A 120.2
C38 C39 H39A 120.2
C39 C40 C35 121.5(7)
C39 C40 H40A 119.3
C35 C40 H40A 119.3
C12 C41 C42 112.1(6)
C12 C41 H41A 109.2
C42 C41 H41A 109.2
C12 C41 H41B 109.2
C42 C41 H41B 109.2
H41A C41 H41B 107.9
C41 C42 H42A 109.5
C41 C42 H42B 109.5
H42A C42 H42B 109.5
C41 C42 H42C 109.5
H42A C42 H42C 109.5
H42B C42 H42C 109.5
C44 C43 C13 113.6(5)
C44 C43 H43A 108.8
C13 C43 H43A 108.8
C44 C43 H43B 108.8
C13 C43 H43B 108.8
H43A C43 H43B 107.7
C43 C44 H44A 109.5
C43 C44 H44B 109.5
H44A C44 H44B 109.5
C43 C44 H44C 109.5
H44A C44 H44C 109.5
H44B C44 H44C 109.5
C46 C45 C50 119.7(6)
C46 C45 C15 119.4(6)
C50 C45 C15 120.9(6)
C45 C46 C47 119.5(6)
C45 C46 H46A 120.3
C47 C46 H46A 120.3
C48 C47 C46 121.0(6)
C48 C47 H47A 119.5
C46 C47 H47A 119.5
C47 C48 C49 119.4(6)
C47 C48 H48A 120.3
C49 C48 H48A 120.3
C50 C49 C48 120.6(6)
C50 C49 H49A 119.7
C48 C49 H49A 119.7
C49 C50 C45 119.8(6)
C49 C50 H50A 120.1
C45 C50 H50A 120.1
C17 C51 C52 116.5(7)
C17 C51 H51A 108.2
C52 C51 H51A 108.2
C17 C51 H51B 108.2
C52 C51 H51B 108.2
H51A C51 H51B 107.3
C51 C52 H52A 109.5
C51 C52 H52B 109.5
H52A C52 H52B 109.5
C51 C52 H52C 109.5
H52A C52 H52C 109.5
H52B C52 H52C 109.5
C54' C53 C54 118.1(16)
C54' C53 C18 131.2(16)
C54 C53 C18 110.7(8)
C53 C54 H54A 109.5
C53 C54 H54B 109.5
H54A C54 H54B 109.5
C53 C54 H54C 109.5
H54A C54 H54C 109.5
H54B C54 H54C 109.5
C53 C54' H54D 109.5
C53 C54' H54E 109.5
H54D C54' H54E 109.5
C53 C54' H54F 109.5
H54D C54' H54F 109.5
H54E C54' H54F 109.5
C60 C55 C56 118.6(7)
C60 C55 C20 122.1(7)
C56 C55 C20 119.2(7)
C57 C56 C55 120.6(8)
C57 C56 H56A 119.7
C55 C56 H56A 119.7
C58 C57 C56 120.6(8)
C58 C57 H57A 119.7
C56 C57 H57A 119.7
C57 C58 C59 119.9(8)
C57 C58 H58A 120.1
C59 C58 H58A 120.1
C58 C59 C60 119.4(8)
C58 C59 H59A 120.3
C60 C59 H59A 120.3
C55 C60 C59 120.8(8)
C55 C60 H60A 119.6
C59 C60 H60A 119.6

loop_
_geom_bond_atom_site_label_1
_geom_bond_atom_site_label_2
_geom_bond_distance
Co N3 1.923(6)
Co N1 1.930(5)
Co N4 1.931(5)
Co N2 1.941(5)
Co Br 2.3333(12)
N1 C4 1.389(8)
N1 C1 1.401(8)
N2 C6 1.391(8)
N2 C9 1.379(8)
N3 C14 1.386(8)
N3 C11 1.379(9)
N4 C16 1.398(8)
N4 C19 1.371(8)
C1 C20 1.385(9)
C1 C2 1.467(9)
C2 C3 1.370(9)
C2 C21 1.514(9)
C3 C4 1.442(9)
C3 C23 1.510(9)
C4 C5 1.402(9)
C5 C6 1.398(9)
C5 C25 1.499(8)
C6 C7 1.445(9)
C7 C8 1.367(9)
C7 C31 1.527(10)
C8 C9 1.445(9)
C8 C33 1.494(9)
C9 C10 1.411(9)
C10 C11 1.404(9)
C10 C35 1.488(9)
C11 C12 1.447(9)
C12 C13 1.374(9)
C12 C41 1.503(10)
C13 C14 1.453(9)
C13 C43 1.526(9)
C14 C15 1.410(9)
C15 C16 1.387(9)
C15 C45 1.488(9)
C16 C17 1.449(9)
C17 C18 1.363(10)
C17 C51 1.507(9)
C18 C19 1.474(9)
C18 C53 1.502(10)
C19 C20 1.394(9)
C20 C55 1.502(10)
C21 C22 1.537(10)
C21 H21A 0.9900
C21 H21B 0.9900
C22 H22A 0.9800
C22 H22B 0.9800
C22 H22C 0.9800
C23 C24 1.524(10)
C23 H23A 0.9900
C23 H23B 0.9900
C24 H24A 0.9800
C24 H24B 0.9800
C24 H24C 0.9800
C25 C30 1.393(9)
C25 C26 1.407(10)
C26 C27 1.384(10)
C26 H26A 0.9500
C27 C28 1.380(11)
C27 H27A 0.9500
C28 C29 1.369(11)
C28 H28A 0.9500
C29 C30 1.385(10)
C29 H29A 0.9500
C30 H30A 0.9500
C31 C32 1.608(16)
C31 C32' 1.66(2)
C32 H32A 0.9800
C32 H32B 0.9800
C32 H32C 0.9800
C32' H32D 0.9800
C32' H32E 0.9800
C32' H32F 0.9800
C33 C34 1.538(11)
C33 H33A 0.9900
C33 H33B 0.9900
C34 H34A 0.9800
C34 H34B 0.9800
C34 H34C 0.9800
C35 C40 1.391(10)
C35 C36 1.407(10)
C36 C37 1.385(11)
C36 H36A 0.9500
C37 C38 1.391(13)
C37 H37A 0.9500
C38 C39 1.365(13)
C38 H38A 0.9500
C39 C40 1.384(10)
C39 H39A 0.9500
C40 H40A 0.9500
C41 C42 1.521(11)
C41 H41A 0.9900
C41 H41B 0.9900
C42 H42A 0.9800
C42 H42B 0.9800
C42 H42C 0.9800
C43 C44 1.517(10)
C43 H43A 0.9900
C43 H43B 0.9900
C44 H44A 0.9800
C44 H44B 0.9800
C44 H44C 0.9800
C45 C46 1.402(9)
C45 C50 1.390(9)
C46 C47 1.381(9)
C46 H46A 0.9500
C47 C48 1.390(10)
C47 H47A 0.9500
C48 C49 1.381(10)
C48 H48A 0.9500
C49 C50 1.392(9)
C49 H49A 0.9500
C50 H50A 0.9500
C51 C52 1.544(11)
C51 H51A 0.9900
C51 H51B 0.9900
C52 H52A 0.9800
C52 H52B 0.9800
C52 H52C 0.9800
C53 C54' 1.35(3)
C53 C54 1.431(16)
C54 H54A 0.9800
C54 H54B 0.9800
C54 H54C 0.9800
C54' H54D 0.9800
C54' H54E 0.9800
C54' H54F 0.9800
C55 C60 1.381(10)
C55 C56 1.405(10)
C56 C57 1.377(11)
C56 H56A 0.9500
C57 C58 1.373(12)
C57 H57A 0.9500
C58 C59 1.397(13)
C58 H58A 0.9500
C59 C60 1.399(11)
C59 H59A 0.9500
C60 H60A 0.9500
